data_2019631
loop_
_publ_author_name
'Steiger, Scott A.'
'Monacelli, Anthony J.'
'Li, Chun'
'Hunting, Janet L.'
'Natale, Nicholas R.'

_publ_section_title
;
 The effect of bromine scanning around the phenyl group of
 4-phenylquinolone derivatives
;
_journal_coeditor_code SF3233
_journal_issue 8
_journal_name_full 'Acta Crystallographica Section C'
_journal_page_first
;
;
_journal_paper_doi 10.1107/S2053229614015617
_journal_volume 70
_journal_year 2014
_chemical_formula_iupac 'C21 H24 Br N O3'
_chemical_formula_moiety 'C21 H24 Br N O3'
_chemical_formula_sum 'C21 H24 Br N O3'
_chemical_formula_weight 418.32
_chemical_name_systematic
;Ethyl
4-(2-bromophenyl)-2,7,7-trimethyl-5-oxo-1,4,5,6,7,8-hexahydroquinoline-3-carboxylate
;
_space_group_crystal_system monoclinic
_space_group_IT_number 14
_space_group_name_Hall '-P 2ybc'
_space_group_name_H-M_alt 'P 1 21/c 1'
_symmetry_space_group_name_Hall '-P 2ybc'
_symmetry_space_group_name_H-M 'P 1 21/c 1'
_atom_sites_solution_hydrogens mixed
_atom_sites_solution_primary direct
_audit_creation_method
;
Olex2 1.2
(compiled 2014.03.20 svn.r2914 for OlexSys, GUI svn.r4816)
;
_cell_angle_alpha 90
_cell_angle_beta 107.5262(15)
_cell_angle_gamma 90
_cell_formula_units_Z 8
_cell_length_a 14.5012(18)
_cell_length_b 18.299(2)
_cell_length_c 15.1952(19)
_cell_measurement_reflns_used 9934
_cell_measurement_temperature 100(2)
_cell_measurement_theta_max 27.659
_cell_measurement_theta_min 2.226
_cell_volume 3845.0(8)
_computing_cell_refinement 'SAINT (Bruker, 2008)'
_computing_data_collection 'APEX2 (Bruker, 2008)'
_computing_data_reduction 'SAINT (Bruker, 2008)'
_computing_molecular_graphics 'OLEX2 (Dolomanov <i>et al.</i>, 2009)'
_computing_publication_material 'OLEX2 (Dolomanov <i>et al.</i>, 2009)'
_computing_structure_refinement 'SHELXL97 (Sheldrick, 2008)'
_computing_structure_solution 'SHELXS97 (Sheldrick, 2008)'
_diffrn_ambient_temperature 100.4
_diffrn_measured_fraction_theta_full 0.999
_diffrn_measured_fraction_theta_max 0.996
_diffrn_measurement_device_type 'Bruker SMART BREEZE CCD area-detector'
_diffrn_measurement_method '\f and \w scans'
_diffrn_radiation_type MoK\a
_diffrn_radiation_wavelength 0.71073
_diffrn_reflns_av_R_equivalents 0.0651
_diffrn_reflns_limit_h_max 18
_diffrn_reflns_limit_h_min -18
_diffrn_reflns_limit_k_max 23
_diffrn_reflns_limit_k_min -23
_diffrn_reflns_limit_l_max 19
_diffrn_reflns_limit_l_min -19
_diffrn_reflns_number 45465
_diffrn_reflns_theta_full 26.000
_diffrn_reflns_theta_max 27.662
_diffrn_reflns_theta_min 1.473
_diffrn_standards_number 0
_exptl_absorpt_coefficient_mu 2.158
_exptl_absorpt_correction_T_max 1.0000
_exptl_absorpt_correction_T_min 0.8663
_exptl_absorpt_correction_type multi-scan
_exptl_absorpt_process_details '(SADABS; Bruker, 2008)'
_exptl_crystal_colour 'translucent yellow'
_exptl_crystal_density_diffrn 1.445
_exptl_crystal_density_method 'not measured'
_exptl_crystal_description prism
_exptl_crystal_F_000 1728
_exptl_crystal_size_max 0.337
_exptl_crystal_size_mid 0.163
_exptl_crystal_size_min 0.075
_refine_diff_density_max 1.459
_refine_diff_density_min -0.469
_refine_ls_extinction_method none
_refine_ls_goodness_of_fit_ref 1.021
_refine_ls_hydrogen_treatment mixed
_refine_ls_matrix_type full
_refine_ls_number_parameters 485
_refine_ls_number_reflns 8935
_refine_ls_number_restraints 0
_refine_ls_restrained_S_all 1.021
_refine_ls_R_factor_all 0.0582
_refine_ls_R_factor_gt 0.0360
_refine_ls_shift/su_max 0.001
_refine_ls_shift/su_mean 0.000
_refine_ls_structure_factor_coef Fsqd
_refine_ls_weighting_details 'w = 1/[\s^2^(Fo^2^)+(0.0324P)^2^+2.2792P] where P=(Fo^2^+2Fc^2^)/3'
_refine_ls_weighting_scheme calc
_refine_ls_wR_factor_gt 0.0738
_refine_ls_wR_factor_ref 0.0811
_reflns_number_gt 6859
_reflns_number_total 8935
_reflns_threshold_expression I>2\s(I)
_cod_data_source_file sf3233sup1.cif
_cod_data_source_block III
_cod_original_cell_volume 3844.9(8)
_cod_database_code 2019631
_cod_database_fobs_code 2019631
_shelx_space_group_comment
;
The symmetry employed for this shelxl refinement is uniquely defined
by the following loop, which should always be used as a source of
symmetry information in preference to the above space-group names.
They are only intended as comments.
;
_shelxl_version_number .2013

loop_
_space_group_symop_operation_xyz
'x, y, z'
'-x, y+1/2, -z+1/2'
'-x, -y, -z'
'x, -y-1/2, z-1/2'

loop_
_atom_site_type_symbol
_atom_site_label
_atom_site_fract_x
_atom_site_fract_y
_atom_site_fract_z
_atom_site_U_iso_or_equiv
_atom_site_adp_type
_atom_site_calc_flag
_atom_site_occupancy
Br Br1A 0.39565(2) 0.30789(2) 0.25454(2) 0.01430(7) Uani d 1
O O1A 0.28043(11) 0.45760(9) 0.12019(11) 0.0122(4) Uani d 1
O O2A 0.04711(13) 0.20468(10) 0.24987(15) 0.0262(5) Uani d 1
O O3A 0.20232(12) 0.23877(9) 0.29061(12) 0.0148(4) Uani d 1
N N1A -0.01715(15) 0.42917(11) 0.17929(14) 0.0110(4) Uani d 1
C C2A 0.00080(17) 0.35786(13) 0.21030(16) 0.0117(5) Uani d 1
C C3A 0.08940(16) 0.32797(13) 0.22333(16) 0.0100(5) Uani d 1
C C4A 0.17328(16) 0.37166(13) 0.20857(16) 0.0096(5) Uani d 1
H H4A 0.2055 0.3416 0.1714 0.012 Uiso calc 1
C C10A 0.13654(16) 0.44210(13) 0.15653(16) 0.0094(5) Uani d 1
C C9A 0.04751(17) 0.46991(13) 0.15143(16) 0.0099(5) Uani d 1
C C8A 0.01507(17) 0.54547(13) 0.11637(17) 0.0113(5) Uani d 1
H H8AA -0.0255 0.5659 0.1524 0.014 Uiso calc 1
H H8AB -0.0254 0.5422 0.0511 0.014 Uiso calc 1
C C7A 0.10023(17) 0.59772(13) 0.12310(17) 0.0114(5) Uani d 1
C C6A 0.17181(17) 0.55891(13) 0.08212(16) 0.0111(5) Uani d 1
H H6AA 0.1422 0.5549 0.0145 0.013 Uiso calc 1
H H6AB 0.2305 0.5895 0.0934 0.013 Uiso calc 1
C C5A 0.20149(17) 0.48342(13) 0.12076(16) 0.0104(5) Uani d 1
C C11A 0.15088(18) 0.61815(14) 0.22402(17) 0.0160(5) Uani d 1
H H11A 0.1035 0.6387 0.2515 0.024 Uiso calc 1
H H11B 0.2014 0.6544 0.2267 0.024 Uiso calc 1
H H11C 0.1801 0.5744 0.2584 0.024 Uiso calc 1
C C12A 0.06180(18) 0.66689(14) 0.06839(18) 0.0168(6) Uani d 1
H H12A 0.0299 0.6541 0.0037 0.025 Uiso calc 1
H H12B 0.1156 0.7003 0.0720 0.025 Uiso calc 1
H H12C 0.0152 0.6907 0.0942 0.025 Uiso calc 1
C C13A -0.08558(18) 0.32166(14) 0.22696(19) 0.0171(6) Uani d 1
H H13A -0.1282 0.3590 0.2398 0.026 Uiso calc 1
H H13B -0.0639 0.2885 0.2799 0.026 Uiso calc 1
H H13C -0.1209 0.2938 0.1720 0.026 Uiso calc 1
C C14A 0.10710(17) 0.25154(14) 0.25480(17) 0.0133(5) Uani d 1
C C15A 0.23069(18) 0.16497(13) 0.32241(18) 0.0155(5) Uani d 1
H H15A 0.2953 0.1544 0.3160 0.019 Uiso calc 1
H H15B 0.1841 0.1298 0.2833 0.019 Uiso calc 1
C C16A 0.2338(2) 0.15485(15) 0.42185(18) 0.0205(6) Uani d 1
H H16A 0.1693 0.1633 0.4279 0.031 Uiso calc 1
H H16B 0.2796 0.1898 0.4607 0.031 Uiso calc 1
H H16C 0.2547 0.1049 0.4415 0.031 Uiso calc 1
C C17A 0.24881(17) 0.39335(13) 0.29969(16) 0.0099(5) Uani d 1
C C18A 0.34612(17) 0.37375(14) 0.32615(16) 0.0129(5) Uani d 1
C C19A 0.41183(18) 0.40080(14) 0.40664(17) 0.0155(5) Uani d 1
H H19A 0.4777 0.3862 0.4236 0.019 Uiso calc 1
C C20A 0.38027(19) 0.44895(15) 0.46146(17) 0.0181(6) Uani d 1
H H20A 0.4250 0.4683 0.5156 0.022 Uiso calc 1
C C21A 0.28354(19) 0.46919(14) 0.43783(17) 0.0167(6) Uani d 1
H H21A 0.2619 0.5022 0.4757 0.020 Uiso calc 1
C C22A 0.21920(18) 0.44091(13) 0.35874(17) 0.0142(5) Uani d 1
H H22A 0.1529 0.4540 0.3437 0.017 Uiso calc 1
Br Br1B 0.08223(2) 0.00989(2) 0.13780(2) 0.01685(7) Uani d 1
O O1B 0.21907(11) -0.03473(9) 0.35984(12) 0.0139(4) Uani d 1
O O2B 0.41353(12) 0.16979(9) 0.13408(12) 0.0158(4) Uani d 1
O O3B 0.26479(11) 0.12336(9) 0.11364(11) 0.0130(4) Uani d 1
N N1B 0.51999(15) -0.01424(12) 0.30637(14) 0.0116(4) Uani d 1
C C2B 0.48978(17) 0.04219(13) 0.24329(16) 0.0104(5) Uani d 1
C C3B 0.39436(17) 0.05815(13) 0.21022(16) 0.0094(5) Uani d 1
C C4B 0.31871(16) 0.01002(13) 0.23282(16) 0.0090(5) Uani d 1
H H4B 0.2658 0.0421 0.2405 0.011 Uiso calc 1
C C10B 0.36467(16) -0.02951(13) 0.32331(16) 0.0090(5) Uani d 1
C C9B 0.46114(17) -0.04440(13) 0.35161(16) 0.0096(5) Uani d 1
C C8B 0.50953(17) -0.09235(13) 0.43263(16) 0.0114(5) Uani d 1
H H8BA 0.5407 -0.0612 0.4867 0.014 Uiso calc 1
H H8BB 0.5607 -0.1214 0.4182 0.014 Uiso calc 1
C C7B 0.43782(17) -0.14455(13) 0.45732(16) 0.0117(5) Uani d 1
C C6B 0.35073(17) -0.09960(13) 0.46295(16) 0.0109(5) Uani d 1
H H6BA 0.3012 -0.1333 0.4724 0.013 Uiso calc 1
H H6BB 0.3715 -0.0673 0.5176 0.013 Uiso calc 1
C C5B 0.30492(17) -0.05315(13) 0.37865(16) 0.0110(5) Uani d 1
C C12B 0.48777(19) -0.17893(15) 0.55204(18) 0.0182(6) Uani d 1
H H12D 0.5411 -0.2101 0.5476 0.027 Uiso calc 1
H H12E 0.4409 -0.2084 0.5715 0.027 Uiso calc 1
H H12F 0.5131 -0.1402 0.5974 0.027 Uiso calc 1
C C11B 0.40569(19) -0.20507(14) 0.38480(18) 0.0165(6) Uani d 1
H H11D 0.3742 -0.1832 0.3243 0.025 Uiso calc 1
H H11E 0.3601 -0.2376 0.4017 0.025 Uiso calc 1
H H11F 0.4623 -0.2332 0.3820 0.025 Uiso calc 1
C C13B 0.57203(17) 0.07931(14) 0.22026(18) 0.0155(5) Uani d 1
H H13D 0.5937 0.1214 0.2611 0.023 Uiso calc 1
H H13E 0.5504 0.0959 0.1559 0.023 Uiso calc 1
H H13F 0.6257 0.0448 0.2287 0.023 Uiso calc 1
C C14B 0.36205(17) 0.12248(13) 0.15021(16) 0.0112(5) Uani d 1
C C15B 0.22766(18) 0.18339(14) 0.05020(18) 0.0164(6) Uani d 1
H H15C 0.2565 0.1822 -0.0011 0.020 Uiso calc 1
H H15D 0.2440 0.2307 0.0827 0.020 Uiso calc 1
C C16B 0.11964(19) 0.17455(16) 0.0134(2) 0.0240(6) Uani d 1
H H16D 0.0924 0.2141 -0.0301 0.036 Uiso calc 1
H H16E 0.0918 0.1763 0.0647 0.036 Uiso calc 1
H H16F 0.1043 0.1274 -0.0183 0.036 Uiso calc 1
C C17B 0.27431(17) -0.04582(13) 0.15652(16) 0.0107(5) Uani d 1
C C18B 0.17577(17) -0.05192(14) 0.10999(17) 0.0128(5) Uani d 1
C C19B 0.13963(19) -0.10322(15) 0.04075(18) 0.0196(6) Uani d 1
H H19B 0.0721 -0.1060 0.0103 0.023 Uiso calc 1
C C20B 0.2024(2) -0.15016(15) 0.01647(19) 0.0233(6) Uani d 1
H H20B 0.1784 -0.1847 -0.0317 0.028 Uiso calc 1
C C21B 0.3010(2) -0.14683(15) 0.06268(18) 0.0200(6) Uani d 1
H H21B 0.3444 -0.1797 0.0471 0.024 Uiso calc 1
C C22B 0.33544(18) -0.09546(13) 0.13130(17) 0.0136(5) Uani d 1
H H22B 0.4029 -0.0937 0.1625 0.016 Uiso calc 1
H H1B 0.576(2) -0.0236(14) 0.3237(18) 0.011(7) Uiso d 1
H H1A -0.0714(19) 0.4467(14) 0.1738(17) 0.006(7) Uiso d 1

loop_
_atom_site_aniso_label
_atom_site_aniso_U_11
_atom_site_aniso_U_22
_atom_site_aniso_U_33
_atom_site_aniso_U_12
_atom_site_aniso_U_13
_atom_site_aniso_U_23
Br1A 0.01041(12) 0.01685(13) 0.01641(13) 0.00394(10) 0.00521(10) 0.00192(10)
O1A 0.0075(8) 0.0155(9) 0.0138(9) -0.0009(7) 0.0033(7) -0.0011(7)
O2A 0.0129(10) 0.0128(10) 0.0512(14) -0.0007(8) 0.0070(9) 0.0065(9)
O3A 0.0091(8) 0.0111(9) 0.0223(10) 0.0021(7) 0.0019(7) 0.0042(7)
N1A 0.0059(10) 0.0129(11) 0.0156(11) 0.0031(9) 0.0054(8) 0.0037(9)
C2A 0.0118(12) 0.0130(13) 0.0102(12) -0.0011(10) 0.0031(10) 0.0002(10)
C3A 0.0080(11) 0.0102(12) 0.0113(12) -0.0009(9) 0.0021(9) -0.0012(9)
C4A 0.0079(11) 0.0107(12) 0.0100(11) 0.0023(9) 0.0024(9) -0.0006(10)
C10A 0.0079(11) 0.0115(12) 0.0080(11) 0.0007(9) 0.0012(9) -0.0011(9)
C9A 0.0096(11) 0.0125(12) 0.0068(11) 0.0006(10) 0.0013(9) -0.0010(9)
C8A 0.0088(12) 0.0124(13) 0.0134(12) 0.0021(10) 0.0044(10) 0.0008(10)
C7A 0.0093(12) 0.0105(12) 0.0147(13) -0.0007(10) 0.0041(10) 0.0012(10)
C6A 0.0125(12) 0.0100(12) 0.0118(12) -0.0008(10) 0.0049(10) 0.0004(10)
C5A 0.0083(11) 0.0148(13) 0.0067(11) -0.0008(10) 0.0004(9) -0.0027(10)
C11A 0.0143(13) 0.0136(13) 0.0193(14) 0.0028(11) 0.0040(11) -0.0018(11)
C12A 0.0154(13) 0.0129(13) 0.0230(14) 0.0012(11) 0.0069(11) 0.0046(11)
C13A 0.0121(13) 0.0152(14) 0.0261(15) 0.0030(10) 0.0092(11) 0.0059(11)
C14A 0.0087(12) 0.0153(13) 0.0173(13) 0.0011(10) 0.0063(10) -0.0013(11)
C15A 0.0124(12) 0.0077(12) 0.0257(15) 0.0040(10) 0.0044(11) 0.0003(11)
C16A 0.0233(15) 0.0165(14) 0.0209(15) 0.0048(12) 0.0052(12) 0.0017(11)
C17A 0.0123(12) 0.0083(12) 0.0094(12) -0.0016(10) 0.0036(9) 0.0037(9)
C18A 0.0135(12) 0.0143(13) 0.0123(12) -0.0007(10) 0.0062(10) 0.0023(10)
C19A 0.0103(12) 0.0217(14) 0.0133(13) -0.0039(11) 0.0017(10) 0.0050(11)
C20A 0.0200(14) 0.0240(15) 0.0092(12) -0.0067(12) 0.0028(11) 0.0015(11)
C21A 0.0222(14) 0.0181(14) 0.0111(13) -0.0026(11) 0.0069(11) -0.0020(11)
C22A 0.0152(13) 0.0125(13) 0.0145(13) -0.0009(10) 0.0038(10) 0.0037(10)
Br1B 0.00708(12) 0.02538(15) 0.01687(13) 0.00182(10) 0.00179(9) 0.00505(11)
O1B 0.0066(8) 0.0185(10) 0.0172(9) -0.0003(7) 0.0046(7) 0.0005(8)
O2B 0.0155(9) 0.0108(9) 0.0220(10) -0.0021(7) 0.0071(8) 0.0020(7)
O3B 0.0105(8) 0.0124(9) 0.0145(9) 0.0021(7) 0.0014(7) 0.0051(7)
N1B 0.0045(10) 0.0172(12) 0.0133(11) 0.0020(9) 0.0031(8) 0.0025(9)
C2B 0.0103(12) 0.0105(12) 0.0115(12) 0.0000(10) 0.0049(10) 0.0003(10)
C3B 0.0104(12) 0.0095(12) 0.0074(11) -0.0011(9) 0.0010(9) -0.0026(9)
C4B 0.0072(11) 0.0101(12) 0.0092(11) 0.0012(9) 0.0018(9) 0.0009(9)
C10B 0.0077(11) 0.0101(12) 0.0092(11) 0.0006(9) 0.0023(9) -0.0001(9)
C9B 0.0116(12) 0.0084(12) 0.0095(12) -0.0002(10) 0.0040(9) -0.0016(9)
C8B 0.0100(12) 0.0125(13) 0.0117(12) 0.0011(10) 0.0034(10) 0.0030(10)
C7B 0.0124(12) 0.0122(13) 0.0106(12) 0.0005(10) 0.0036(10) 0.0027(10)
C6B 0.0109(12) 0.0125(13) 0.0101(12) -0.0016(10) 0.0043(10) -0.0009(10)
C5B 0.0102(12) 0.0117(13) 0.0104(12) -0.0034(10) 0.0022(9) -0.0062(10)
C12B 0.0170(13) 0.0199(15) 0.0177(14) -0.0014(11) 0.0052(11) 0.0069(11)
C11B 0.0175(13) 0.0140(14) 0.0183(14) 0.0002(11) 0.0057(11) 0.0022(11)
C13B 0.0111(12) 0.0193(14) 0.0177(13) -0.0011(11) 0.0070(10) 0.0042(11)
C14B 0.0109(12) 0.0128(13) 0.0105(12) 0.0011(10) 0.0041(9) -0.0031(10)
C15B 0.0195(14) 0.0107(13) 0.0177(13) 0.0029(11) 0.0035(11) 0.0055(11)
C16B 0.0187(14) 0.0223(15) 0.0276(16) 0.0073(12) 0.0016(12) 0.0115(12)
C17B 0.0122(12) 0.0105(12) 0.0095(12) -0.0029(10) 0.0033(10) 0.0031(10)
C18B 0.0104(12) 0.0137(13) 0.0145(13) 0.0002(10) 0.0041(10) 0.0044(10)
C19B 0.0163(14) 0.0196(15) 0.0190(14) -0.0071(11) -0.0005(11) 0.0015(11)
C20B 0.0330(16) 0.0161(14) 0.0178(14) -0.0082(12) 0.0032(12) -0.0046(11)
C21B 0.0263(15) 0.0146(14) 0.0191(14) 0.0030(12) 0.0069(12) -0.0027(11)
C22B 0.0133(12) 0.0121(13) 0.0137(13) 0.0017(10) 0.0013(10) 0.0026(10)

loop_
_atom_type_symbol
_atom_type_description
_atom_type_scat_dispersion_real
_atom_type_scat_dispersion_imag
_atom_type_scat_source
C C 0.0033 0.0016 'International Tables Vol C Tables 4.2.6.8 and 6.1.1.4'
H H 0.0000 0.0000 'International Tables Vol C Tables 4.2.6.8 and 6.1.1.4'
N N 0.0061 0.0033 'International Tables Vol C Tables 4.2.6.8 and 6.1.1.4'
O O 0.0106 0.0060 'International Tables Vol C Tables 4.2.6.8 and 6.1.1.4'
Br Br -0.2901 2.4595 'International Tables Vol C Tables 4.2.6.8 and 6.1.1.4'

loop_
_geom_angle_atom_site_label_1
_geom_angle_atom_site_label_2
_geom_angle_atom_site_label_3
_geom_angle
C14A O3A C15A 116.77(19)
C2A N1A H1A 118.2(17)
C9A N1A C2A 123.0(2)
C9A N1A H1A 118.6(17)
N1A C2A C13A 113.0(2)
C3A C2A N1A 120.2(2)
C3A C2A C13A 126.8(2)
C2A C3A C4A 121.9(2)
C2A C3A C14A 119.7(2)
C14A C3A C4A 118.4(2)
C3A C4A H4A 108.9
C3A C4A C17A 112.70(19)
C10A C4A C3A 110.48(19)
C10A C4A H4A 108.9
C10A C4A C17A 107.00(19)
C17A C4A H4A 108.9
C9A C10A C4A 121.4(2)
C9A C10A C5A 119.9(2)
C5A C10A C4A 118.4(2)
N1A C9A C10A 120.4(2)
N1A C9A C8A 116.2(2)
C10A C9A C8A 123.4(2)
C9A C8A H8AA 109.0
C9A C8A H8AB 109.0
C9A C8A C7A 112.81(19)
H8AA C8A H8AB 107.8
C7A C8A H8AA 109.0
C7A C8A H8AB 109.0
C6A C7A C8A 108.19(19)
C11A C7A C8A 110.5(2)
C11A C7A C6A 109.8(2)
C12A C7A C8A 108.96(19)
C12A C7A C6A 110.1(2)
C12A C7A C11A 109.2(2)
C7A C6A H6AA 108.7
C7A C6A H6AB 108.7
H6AA C6A H6AB 107.6
C5A C6A C7A 114.4(2)
C5A C6A H6AA 108.7
C5A C6A H6AB 108.7
O1A C5A C10A 120.9(2)
O1A C5A C6A 120.0(2)
C10A C5A C6A 119.1(2)
C7A C11A H11A 109.5
C7A C11A H11B 109.5
C7A C11A H11C 109.5
H11A C11A H11B 109.5
H11A C11A H11C 109.5
H11B C11A H11C 109.5
C7A C12A H12A 109.5
C7A C12A H12B 109.5
C7A C12A H12C 109.5
H12A C12A H12B 109.5
H12A C12A H12C 109.5
H12B C12A H12C 109.5
C2A C13A H13A 109.5
C2A C13A H13B 109.5
C2A C13A H13C 109.5
H13A C13A H13B 109.5
H13A C13A H13C 109.5
H13B C13A H13C 109.5
O2A C14A O3A 122.3(2)
O2A C14A C3A 127.0(2)
O3A C14A C3A 110.7(2)
O3A C15A H15A 109.3
O3A C15A H15B 109.3
O3A C15A C16A 111.6(2)
H15A C15A H15B 108.0
C16A C15A H15A 109.3
C16A C15A H15B 109.3
C15A C16A H16A 109.5
C15A C16A H16B 109.5
C15A C16A H16C 109.5
H16A C16A H16B 109.5
H16A C16A H16C 109.5
H16B C16A H16C 109.5
C18A C17A C4A 125.4(2)
C18A C17A C22A 116.9(2)
C22A C17A C4A 117.6(2)
C17A C18A Br1A 121.46(18)
C17A C18A C19A 121.8(2)
C19A C18A Br1A 116.74(18)
C18A C19A H19A 120.3
C20A C19A C18A 119.5(2)
C20A C19A H19A 120.3
C19A C20A H20A 119.8
C19A C20A C21A 120.4(2)
C21A C20A H20A 119.8
C20A C21A H21A 120.3
C22A C21A C20A 119.3(2)
C22A C21A H21A 120.3
C17A C22A H22A 119.0
C21A C22A C17A 122.1(2)
C21A C22A H22A 119.0
C14B O3B C15B 114.45(19)
C2B N1B H1B 117.8(19)
C9B N1B C2B 122.3(2)
C9B N1B H1B 118.8(19)
N1B C2B C13B 112.9(2)
C3B C2B N1B 119.5(2)
C3B C2B C13B 127.6(2)
C2B C3B C4B 121.1(2)
C2B C3B C14B 120.0(2)
C14B C3B C4B 118.9(2)
C3B C4B H4B 108.5
C3B C4B C17B 112.42(19)
C10B C4B C3B 109.25(19)
C10B C4B H4B 108.5
C10B C4B C17B 109.69(19)
C17B C4B H4B 108.5
C9B C10B C4B 120.7(2)
C9B C10B C5B 119.7(2)
C5B C10B C4B 119.6(2)
N1B C9B C8B 116.2(2)
C10B C9B N1B 120.0(2)
C10B C9B C8B 123.9(2)
C9B C8B H8BA 109.1
C9B C8B H8BB 109.1
C9B C8B C7B 112.27(19)
H8BA C8B H8BB 107.9
C7B C8B H8BA 109.1
C7B C8B H8BB 109.1
C6B C7B C8B 108.03(19)
C6B C7B C12B 109.36(19)
C6B C7B C11B 110.6(2)
C12B C7B C8B 108.64(19)
C11B C7B C8B 110.8(2)
C11B C7B C12B 109.4(2)
C7B C6B H6BA 108.7
C7B C6B H6BB 108.7
H6BA C6B H6BB 107.6
C5B C6B C7B 114.42(19)
C5B C6B H6BA 108.7
C5B C6B H6BB 108.7
O1B C5B C10B 121.5(2)
O1B C5B C6B 120.2(2)
C10B C5B C6B 118.3(2)
C7B C12B H12D 109.5
C7B C12B H12E 109.5
C7B C12B H12F 109.5
H12D C12B H12E 109.5
H12D C12B H12F 109.5
H12E C12B H12F 109.5
C7B C11B H11D 109.5
C7B C11B H11E 109.5
C7B C11B H11F 109.5
H11D C11B H11E 109.5
H11D C11B H11F 109.5
H11E C11B H11F 109.5
C2B C13B H13D 109.5
C2B C13B H13E 109.5
C2B C13B H13F 109.5
H13D C13B H13E 109.5
H13D C13B H13F 109.5
H13E C13B H13F 109.5
O2B C14B O3B 122.5(2)
O2B C14B C3B 126.3(2)
O3B C14B C3B 111.2(2)
O3B C15B H15C 110.2
O3B C15B H15D 110.2
O3B C15B C16B 107.5(2)
H15C C15B H15D 108.5
C16B C15B H15C 110.2
C16B C15B H15D 110.2
C15B C16B H16D 109.5
C15B C16B H16E 109.5
C15B C16B H16F 109.5
H16D C16B H16E 109.5
H16D C16B H16F 109.5
H16E C16B H16F 109.5
C18B C17B C4B 124.7(2)
C18B C17B C22B 116.4(2)
C22B C17B C4B 118.9(2)
C17B C18B Br1B 121.88(19)
C19B C18B Br1B 115.91(19)
C19B C18B C17B 122.2(2)
C18B C19B H19B 120.2
C20B C19B C18B 119.6(2)
C20B C19B H19B 120.2
C19B C20B H20B 120.1
C19B C20B C21B 119.9(2)
C21B C20B H20B 120.1
C20B C21B H21B 120.2
C22B C21B C20B 119.6(2)
C22B C21B H21B 120.2
C17B C22B H22B 118.9
C21B C22B C17B 122.2(2)
C21B C22B H22B 118.9

loop_
_geom_bond_atom_site_label_1
_geom_bond_atom_site_label_2
_geom_bond_distance
Br1A C18A 1.904(2)
O1A C5A 1.241(3)
O2A C14A 1.208(3)
O3A C14A 1.343(3)
O3A C15A 1.451(3)
N1A C2A 1.385(3)
N1A C9A 1.361(3)
N1A H1A 0.83(3)
C2A C3A 1.355(3)
C2A C13A 1.504(3)
C3A C4A 1.528(3)
C3A C14A 1.475(3)
C4A H4A 1.0000
C4A C10A 1.522(3)
C4A C17A 1.537(3)
C10A C9A 1.368(3)
C10A C5A 1.436(3)
C9A C8A 1.505(3)
C8A H8AA 0.9900
C8A H8AB 0.9900
C8A C7A 1.541(3)
C7A C6A 1.536(3)
C7A C11A 1.534(3)
C7A C12A 1.525(3)
C6A H6AA 0.9900
C6A H6AB 0.9900
C6A C5A 1.512(3)
C11A H11A 0.9800
C11A H11B 0.9800
C11A H11C 0.9800
C12A H12A 0.9800
C12A H12B 0.9800
C12A H12C 0.9800
C13A H13A 0.9800
C13A H13B 0.9800
C13A H13C 0.9800
C15A H15A 0.9900
C15A H15B 0.9900
C15A C16A 1.509(4)
C16A H16A 0.9800
C16A H16B 0.9800
C16A H16C 0.9800
C17A C18A 1.393(3)
C17A C22A 1.407(3)
C18A C19A 1.395(3)
C19A H19A 0.9500
C19A C20A 1.382(4)
C20A H20A 0.9500
C20A C21A 1.389(4)
C21A H21A 0.9500
C21A C22A 1.381(3)
C22A H22A 0.9500
Br1B C18B 1.909(2)
O1B C5B 1.237(3)
O2B C14B 1.215(3)
O3B C14B 1.351(3)
O3B C15B 1.454(3)
N1B C2B 1.387(3)
N1B C9B 1.363(3)
N1B H1B 0.80(3)
C2B C3B 1.354(3)
C2B C13B 1.503(3)
C3B C4B 1.524(3)
C3B C14B 1.476(3)
C4B H4B 1.0000
C4B C10B 1.519(3)
C4B C17B 1.534(3)
C10B C9B 1.362(3)
C10B C5B 1.443(3)
C9B C8B 1.503(3)
C8B H8BA 0.9900
C8B H8BB 0.9900
C8B C7B 1.539(3)
C7B C6B 1.531(3)
C7B C12B 1.538(3)
C7B C11B 1.532(3)
C6B H6BA 0.9900
C6B H6BB 0.9900
C6B C5B 1.514(3)
C12B H12D 0.9800
C12B H12E 0.9800
C12B H12F 0.9800
C11B H11D 0.9800
C11B H11E 0.9800
C11B H11F 0.9800
C13B H13D 0.9800
C13B H13E 0.9800
C13B H13F 0.9800
C15B H15C 0.9900
C15B H15D 0.9900
C15B C16B 1.505(4)
C16B H16D 0.9800
C16B H16E 0.9800
C16B H16F 0.9800
C17B C18B 1.395(3)
C17B C22B 1.401(3)
C18B C19B 1.390(4)
C19B H19B 0.9500
C19B C20B 1.381(4)
C20B H20B 0.9500
C20B C21B 1.391(4)
C21B H21B 0.9500
C21B C22B 1.381(4)
C22B H22B 0.9500

loop_
_geom_hbond_atom_site_label_D
_geom_hbond_atom_site_label_H
_geom_hbond_atom_site_label_A
_geom_hbond_site_symmetry_A
_geom_hbond_distance_DH
_geom_hbond_distance_HA
_geom_hbond_distance_DA
_geom_hbond_angle_DHA
N1B H1B O1A 2_645 0.80(3) 2.02(3) 2.818(3) 174(3)
N1A H1A O1B 2 0.83(3) 2.07(3) 2.884(3) 165(2)

loop_
_geom_torsion_atom_site_label_1
_geom_torsion_atom_site_label_2
_geom_torsion_atom_site_label_3
_geom_torsion_atom_site_label_4
_geom_torsion
Br1A C18A C19A C20A 179.88(19)
N1A C2A C3A C4A 2.6(4)
N1A C2A C3A C14A -178.9(2)
N1A C9A C8A C7A 157.0(2)
C2A N1A C9A C10A -2.6(4)
C2A N1A C9A C8A 177.8(2)
C2A C3A C4A C10A -14.1(3)
C2A C3A C4A C17A 105.6(3)
C2A C3A C14A O2A 19.8(4)
C2A C3A C14A O3A -160.9(2)
C3A C4A C10A C9A 18.3(3)
C3A C4A C10A C5A -168.2(2)
C3A C4A C17A C18A 120.5(2)
C3A C4A C17A C22A -64.0(3)
C4A C3A C14A O2A -161.7(2)
C4A C3A C14A O3A 17.7(3)
C4A C10A C9A N1A -11.2(3)
C4A C10A C9A C8A 168.4(2)
C4A C10A C5A O1A 10.3(3)
C4A C10A C5A C6A -170.6(2)
C4A C17A C18A Br1A -6.1(3)
C4A C17A C18A C19A 174.5(2)
C4A C17A C22A C21A -173.7(2)
C10A C4A C17A C18A -117.9(2)
C10A C4A C17A C22A 57.6(3)
C10A C9A C8A C7A -22.6(3)
C9A N1A C2A C3A 7.0(4)
C9A N1A C2A C13A -173.5(2)
C9A C10A C5A O1A -176.1(2)
C9A C10A C5A C6A 3.0(3)
C9A C8A C7A C6A 48.6(3)
C9A C8A C7A C11A -71.7(3)
C9A C8A C7A C12A 168.2(2)
C8A C7A C6A C5A -51.3(3)
C7A C6A C5A O1A -154.2(2)
C7A C6A C5A C10A 26.7(3)
C5A C10A C9A N1A 175.5(2)
C5A C10A C9A C8A -4.9(4)
C11A C7A C6A C5A 69.5(3)
C12A C7A C6A C5A -170.2(2)
C13A C2A C3A C4A -176.8(2)
C13A C2A C3A C14A 1.7(4)
C14A O3A C15A C16A -88.5(3)
C14A C3A C4A C10A 167.4(2)
C14A C3A C4A C17A -73.0(3)
C15A O3A C14A O2A 0.9(3)
C15A O3A C14A C3A -178.5(2)
C17A C4A C10A C9A -104.7(2)
C17A C4A C10A C5A 68.8(3)
C17A C18A C19A C20A -0.7(4)
C18A C17A C22A C21A 2.2(4)
C18A C19A C20A C21A 1.3(4)
C19A C20A C21A C22A -0.2(4)
C20A C21A C22A C17A -1.6(4)
C22A C17A C18A Br1A 178.40(17)
C22A C17A C18A C19A -1.0(3)
Br1B C18B C19B C20B -179.9(2)
N1B C2B C3B C4B -6.8(3)
N1B C2B C3B C14B 174.0(2)
N1B C9B C8B C7B -159.6(2)
C2B N1B C9B C10B 12.6(4)
C2B N1B C9B C8B -166.5(2)
C2B C3B C4B C10B 25.5(3)
C2B C3B C4B C17B -96.5(3)
C2B C3B C14B O2B -9.1(4)
C2B C3B C14B O3B 171.1(2)
C3B C4B C10B C9B -27.2(3)
C3B C4B C10B C5B 154.4(2)
C3B C4B C17B C18B -122.8(2)
C3B C4B C17B C22B 58.0(3)
C4B C3B C14B O2B 171.8(2)
C4B C3B C14B O3B -8.1(3)
C4B C10B C9B N1B 10.1(3)
C4B C10B C9B C8B -170.9(2)
C4B C10B C5B O1B -8.5(3)
C4B C10B C5B C6B 173.4(2)
C4B C17B C18B Br1B -0.6(3)
C4B C17B C18B C19B 179.4(2)
C4B C17B C22B C21B -179.4(2)
C10B C4B C17B C18B 115.4(2)
C10B C4B C17B C22B -63.7(3)
C10B C9B C8B C7B 21.4(3)
C9B N1B C2B C3B -14.3(4)
C9B N1B C2B C13B 165.5(2)
C9B C10B C5B O1B 173.1(2)
C9B C10B C5B C6B -5.0(3)
C9B C8B C7B C6B -49.2(3)
C9B C8B C7B C12B -167.8(2)
C9B C8B C7B C11B 72.0(3)
C8B C7B C6B C5B 52.6(3)
C7B C6B C5B O1B 155.3(2)
C7B C6B C5B C10B -26.5(3)
C5B C10B C9B N1B -171.5(2)
C5B C10B C9B C8B 7.5(4)
C12B C7B C6B C5B 170.7(2)
C11B C7B C6B C5B -68.8(3)
C13B C2B C3B C4B 173.5(2)
C13B C2B C3B C14B -5.7(4)
C14B O3B C15B C16B 177.9(2)
C14B C3B C4B C10B -155.3(2)
C14B C3B C4B C17B 82.7(3)
C15B O3B C14B O2B 2.9(3)
C15B O3B C14B C3B -177.29(19)
C17B C4B C10B C9B 96.4(3)
C17B C4B C10B C5B -82.0(3)
C17B C18B C19B C20B 0.1(4)
C18B C17B C22B C21B 1.4(4)
C18B C19B C20B C21B 1.3(4)
C19B C20B C21B C22B -1.3(4)
C20B C21B C22B C17B -0.1(4)
C22B C17B C18B Br1B 178.55(17)
C22B C17B C18B C19B -1.4(4)
